data_1564602
loop_
_publ_author_name
'Murillo, Jesse'
'Bhowmick, Rina'
'Harriman, Katie L. M.'
'Gomez-Torres, Alejandra'
'Wright, Joshua'
'Meulenberg, Robert W.'
'Miro Ramirez, Pere'
'Metta-Magana, Alejandro J Jose'
'Murugesu, Muralee'
'Vlaisavljevich, Bess'
'Fortier, Skye'

_publ_section_title
;
 Actinide arene-metalates: Ion pairing effects on the electronic structure
 of unsupported uranium-arenide sandwich complexes&#x00A0;
;
_journal_name_full 'Chemical Science'
_journal_paper_doi 10.1039/D1SC03275E
_journal_year 2021
_chemical_formula_moiety 'C30 H62 I4 O9 U2'
_chemical_formula_sum 'C30 H62 I4 O9 U2'
_chemical_formula_weight 1550.48
_chemical_properties_physical Air-sensitive,Moisture-sensitive
_space_group_crystal_system orthorhombic
_space_group_IT_number 50
_space_group_name_Hall '-P 2ab 2b'
_space_group_name_H-M_alt 'P b a n :2'
_atom_sites_solution_hydrogens geom
_atom_sites_solution_primary dual
_audit_creation_date 2021-03-18
_audit_creation_method
;
Olex2 1.2
(compiled 2018.05.29 svn.r3508 for OlexSys, GUI svn.r5506)
;
_audit_update_record
;
2021-04-15 deposited with the CCDC.	2021-09-09 downloaded from the CCDC.
;
_cell_angle_alpha 90
_cell_angle_beta 90
_cell_angle_gamma 90
_cell_formula_units_Z 2
_cell_length_a 14.4373(19)
_cell_length_b 17.215(2)
_cell_length_c 9.3631(12)
_cell_measurement_reflns_used 9508
_cell_measurement_temperature 100
_cell_measurement_theta_max 29.72
_cell_measurement_theta_min 2.82
_cell_volume 2327.1(5)
_computing_cell_refinement 'SAINT v7.68A (Bruker, 2009)'
_computing_data_reduction 'SAINT v7.68A (Bruker, 2009)'
_computing_molecular_graphics 'Olex2 (Dolomanov et al., 2009)'
_computing_publication_material 'Olex2 (Dolomanov et al., 2009)'
_computing_structure_refinement 'XL (Sheldrick, 2008)'
_computing_structure_solution 'XT (Sheldrick, 2015)'
_diffrn_ambient_temperature 100
_diffrn_detector 'CCD area detector'
_diffrn_detector_area_resol_mean 7.9
_diffrn_detector_type 'Bruker SMART CCD 1K area detector'
_diffrn_measured_fraction_theta_full 1.000
_diffrn_measured_fraction_theta_max 0.953
_diffrn_measurement_device 'three-circle diffractometer'
_diffrn_measurement_device_type 'Bruker APEX-II CCD'
_diffrn_measurement_method '\f and \w scans'
_diffrn_radiation_monochromator graphite
_diffrn_radiation_probe x-ray
_diffrn_radiation_type MoK\a
_diffrn_radiation_wavelength 0.71073
_diffrn_reflns_av_R_equivalents 0.0326
_diffrn_reflns_av_unetI/netI 0.0213
_diffrn_reflns_Laue_measured_fraction_full 1.000
_diffrn_reflns_Laue_measured_fraction_max 0.953
_diffrn_reflns_limit_h_max 20
_diffrn_reflns_limit_h_min -19
_diffrn_reflns_limit_k_max 14
_diffrn_reflns_limit_k_min -24
_diffrn_reflns_limit_l_max 13
_diffrn_reflns_limit_l_min -13
_diffrn_reflns_number 26741
_diffrn_reflns_point_group_measured_fraction_full 1.000
_diffrn_reflns_point_group_measured_fraction_max 0.953
_diffrn_reflns_theta_full 25.242
_diffrn_reflns_theta_max 30.630
_diffrn_reflns_theta_min 1.841
_diffrn_source 'sealed X-ray tube'
_diffrn_source_target Mo
_diffrn_standards_number 0
_exptl_absorpt_coefficient_mu 9.643
_exptl_absorpt_correction_T_max 0.7461
_exptl_absorpt_correction_T_min 0.4300
_exptl_absorpt_correction_type multi-scan
_exptl_absorpt_process_details
'SADABS-2008/1 (Bruker,2008) was used for absorption correction. wR2(int) was 0.1379 before and 0.0418 after correction. The Ratio of minimum to maximum transmission is 0.5763. The \l/2 correction factor is 0.0015.'
_exptl_crystal_colour 'clear bluish blue'
_exptl_crystal_colour_lustre clear
_exptl_crystal_colour_modifier bluish
_exptl_crystal_colour_primary blue
_exptl_crystal_density_diffrn 2.218
_exptl_crystal_description block
_exptl_crystal_F_000 1416
_exptl_crystal_recrystallization_method 'Re-crystallisation from solvent: THF,  Hexans'
_exptl_crystal_size_max 0.2
_exptl_crystal_size_mid 0.2
_exptl_crystal_size_min 0.1
_refine_diff_density_max 2.051
_refine_diff_density_min -0.773
_refine_diff_density_rms 0.169
_refine_ls_extinction_method none
_refine_ls_goodness_of_fit_ref 1.211
_refine_ls_hydrogen_treatment constr
_refine_ls_matrix_type full
_refine_ls_number_parameters 106
_refine_ls_number_reflns 3438
_refine_ls_number_restraints 0
_refine_ls_restrained_S_all 1.211
_refine_ls_R_factor_all 0.0442
_refine_ls_R_factor_gt 0.0332
_refine_ls_shift/su_max 0.001
_refine_ls_shift/su_mean 0.000
_refine_ls_structure_factor_coef Fsqd
_refine_ls_weighting_details 'w=1/[\s^2^(Fo^2^)+(0.0280P)^2^+8.4379P] where P=(Fo^2^+2Fc^2^)/3'
_refine_ls_weighting_scheme calc
_refine_ls_wR_factor_gt 0.0747
_refine_ls_wR_factor_ref 0.0781
_reflns_Friedel_coverage 0.000
_reflns_number_gt 2848
_reflns_number_total 3438
_reflns_threshold_expression 'I > 2\s(I)'
_cod_data_source_file d1sc03275e8.cif
_cod_data_source_block Complex_2
_cod_original_cell_volume 2327.2(5)
_cod_original_sg_symbol_H-M 'P b a n'
_cod_database_code 1564602
_shelx_shelxl_version_number 2017/1
_shelx_space_group_comment
;
The symmetry employed for this shelxl refinement is uniquely defined
by the following loop, which should always be used as a source of
symmetry information in preference to the above space-group names.
They are only intended as comments.
;
_shelx_estimated_absorpt_t_max 0.446
_shelx_estimated_absorpt_t_min 0.249
_olex2_refinement_description
;
1. Fixed Uiso
 At 1.2 times of:
  All C(H,H) groups
 At 1.5 times of:
  All C(H,H,H) groups
2. Others
 Fixed Sof: H1C(0.5) H1A(0.5) H1B(0.5) C2AA(0.25) O0AA(0.25)
3.a Secondary CH2 refined with riding coordinates:
 C7(H7B,H7A), C6(H6A,H6B), C4(H4A,H4B), C5(H5B,H5A), C2(H2B,H2A), C3(H3B,H3A)
3.b Idealised Me refined as rotating group:
 C1(H1C,H1A,H1B)
;
_olex2_submission_special_instructions 'No special instructions were received'

loop_
_space_group_symop_operation_xyz
'x, y, z'
'-x+1/2, -y+1/2, z'
'x, -y+1/2, -z'
'-x+1/2, y, -z'
'-x, -y, -z'
'x-1/2, y-1/2, -z'
'-x, y-1/2, z'
'x-1/2, -y, z'

loop_
_atom_site_label
_atom_site_type_symbol
_atom_site_fract_x
_atom_site_fract_y
_atom_site_fract_z
_atom_site_U_iso_or_equiv
_atom_site_adp_type
_atom_site_occupancy
_atom_site_site_symmetry_order
_atom_site_calc_flag
_atom_site_refinement_flags_posn
_atom_site_refinement_flags_adp
_atom_site_refinement_flags_occupancy
_atom_site_disorder_assembly
_atom_site_disorder_group
U1 U 0.750000 0.63749(2) 0.500000 0.02265(7) Uani 1 2 d S T P . .
I1 I 0.93826(2) 0.61598(2) 0.67506(4) 0.03805(10) Uani 1 1 d . . . . .
O3 O 0.6481(3) 0.5962(2) 0.7022(4) 0.0359(9) Uani 1 1 d . . . . .
C7 C 0.5569(4) 0.6282(4) 0.7331(6) 0.0399(13) Uani 1 1 d . . . . .
H7B H 0.508950 0.603003 0.673346 0.048 Uiso 1 1 calc R . . . .
H7A H 0.555658 0.684843 0.715151 0.048 Uiso 1 1 calc R . . . .
C6 C 0.5407(6) 0.6111(5) 0.8893(7) 0.0582(19) Uani 1 1 d . . . . .
H6A H 0.562194 0.654679 0.949755 0.070 Uiso 1 1 calc R . . . .
H6B H 0.474260 0.601573 0.908468 0.070 Uiso 1 1 calc R . . . .
C4 C 0.6749(6) 0.5443(5) 0.8169(8) 0.068(2) Uani 1 1 d . . . . .
H4A H 0.730417 0.564609 0.866361 0.082 Uiso 1 1 calc R . . . .
H4B H 0.689595 0.492236 0.778221 0.082 Uiso 1 1 calc R . . . .
C5 C 0.5970(5) 0.5392(5) 0.9168(6) 0.0528(17) Uani 1 1 d . . . . .
H5B H 0.619355 0.538044 1.016700 0.063 Uiso 1 1 calc R . . . .
H5A H 0.559865 0.491912 0.898486 0.063 Uiso 1 1 calc R . . . .
O2 O 0.750000 0.4871(3) 0.500000 0.0418(13) Uani 1 2 d S T P . .
C2 C 0.8292(5) 0.4366(4) 0.5203(12) 0.079(3) Uani 1 1 d . . . . .
H2B H 0.879933 0.451996 0.455005 0.095 Uiso 1 1 calc R . . . .
H2A H 0.852034 0.440804 0.619727 0.095 Uiso 1 1 calc R . . . .
C3 C 0.8012(8) 0.3583(5) 0.491(2) 0.146(7) Uani 1 1 d . . . . .
H3B H 0.830666 0.321760 0.558908 0.176 Uiso 1 1 calc R . . . .
H3A H 0.818473 0.343209 0.392569 0.176 Uiso 1 1 calc R . . . .
O1 O 0.750000 0.750000 0.3578(4) 0.0244(9) Uani 1 2 d S T P . .
C1 C 0.750000 0.750000 0.2056(7) 0.0314(15) Uani 1 2 d S T P . .
H1C H 0.800634 0.717176 0.170701 0.047 Uiso 0.5 1 calc GR . . A -1
H1A H 0.758579 0.803185 0.170701 0.047 Uiso 0.5 1 calc GR . . A -1
H1B H 0.690787 0.729638 0.170701 0.047 Uiso 0.5 1 calc GR . . A -1
C2AA C 0.333(3) 0.761(3) 0.955(6) 0.102(16) Uiso 0.25 1 d . . . . .
O0AA O 0.305(5) 0.738(5) 0.874(7) 0.24(3) Uiso 0.25 1 d . . . . .
C1AA C 0.240(5) 0.821(2) 0.942(5) 0.37(2) Uiso 1 1 d . . . . .

loop_
_atom_site_aniso_label
_atom_site_aniso_U_11
_atom_site_aniso_U_22
_atom_site_aniso_U_33
_atom_site_aniso_U_23
_atom_site_aniso_U_13
_atom_site_aniso_U_12
U1 0.02151(12) 0.02504(12) 0.02141(11) 0.000 0.00233(9) 0.000
I1 0.02946(17) 0.0545(2) 0.03022(16) 0.00195(16) -0.00388(13) 0.01338(15)
O3 0.0306(19) 0.048(2) 0.0288(17) 0.0104(16) 0.0061(14) -0.0052(16)
C7 0.030(3) 0.058(4) 0.032(3) 0.004(2) 0.012(2) -0.001(3)
C6 0.063(5) 0.072(5) 0.040(3) 0.006(3) 0.027(3) -0.007(4)
C4 0.060(5) 0.089(6) 0.056(4) 0.043(4) 0.018(4) 0.010(4)
C5 0.048(4) 0.081(5) 0.029(3) 0.012(3) 0.007(3) -0.008(4)
O2 0.027(3) 0.027(3) 0.071(4) 0.000 0.005(3) 0.000
C2 0.038(4) 0.037(3) 0.163(9) -0.012(5) 0.006(5) 0.009(3)
C3 0.062(6) 0.046(5) 0.33(2) 0.019(9) 0.049(10) 0.006(4)
O1 0.029(2) 0.030(2) 0.0143(18) 0.000 0.000 0.001(2)
C1 0.036(4) 0.044(4) 0.014(3) 0.000 0.000 0.008(3)

loop_
_atom_type_symbol
_atom_type_description
_atom_type_scat_dispersion_real
_atom_type_scat_dispersion_imag
_atom_type_scat_source
C C 0.0033 0.0016 'International Tables Vol C Tables 4.2.6.8 and 6.1.1.4'
H H 0.0000 0.0000 'International Tables Vol C Tables 4.2.6.8 and 6.1.1.4'
I I -0.4742 1.8119 'International Tables Vol C Tables 4.2.6.8 and 6.1.1.4'
O O 0.0106 0.0060 'International Tables Vol C Tables 4.2.6.8 and 6.1.1.4'
U U -9.6767 9.6646 'International Tables Vol C Tables 4.2.6.8 and 6.1.1.4'

loop_
_geom_angle_atom_site_label_1
_geom_angle_atom_site_label_2
_geom_angle_atom_site_label_3
_geom_angle
_geom_angle_site_symmetry_1
_geom_angle_site_symmetry_3
_geom_angle_publ_flag
I1 U1 U1 96.657(9) . 2_665 ?
I1 U1 U1 96.656(9) 4_656 2_665 ?
I1 U1 I1 166.688(17) . 4_656 ?
O3 U1 U1 106.51(9) . 2_665 ?
O3 U1 U1 106.51(9) 4_656 2_665 ?
O3 U1 I1 81.67(9) 4_656 . ?
O3 U1 I1 94.53(9) . . ?
O3 U1 I1 81.67(9) . 4_656 ?
O3 U1 I1 94.53(9) 4_656 4_656 ?
O3 U1 O3 146.99(19) 4_656 . ?
O3 U1 O2 73.49(9) . . ?
O3 U1 O2 73.49(9) 4_656 . ?
O2 U1 U1 180.0 . 2_665 ?
O2 U1 I1 83.343(9) . . ?
O2 U1 I1 83.344(9) . 4_656 ?
O1 U1 U1 34.50(8) 3_566 2_665 ?
O1 U1 U1 34.50(8) . 2_665 ?
O1 U1 I1 78.76(4) 3_566 . ?
O1 U1 I1 112.71(3) 3_566 4_656 ?
O1 U1 I1 112.71(3) . . ?
O1 U1 I1 78.76(4) . 4_656 ?
O1 U1 O3 131.53(11) . . ?
O1 U1 O3 131.53(11) 3_566 4_656 ?
O1 U1 O3 78.77(11) 3_566 . ?
O1 U1 O3 78.77(11) . 4_656 ?
O1 U1 O2 145.50(8) 3_566 . ?
O1 U1 O2 145.50(8) . . ?
O1 U1 O1 68.99(17) 3_566 . ?
C7 O3 U1 125.1(3) . . ?
C4 O3 U1 125.4(4) . . ?
C4 O3 C7 109.0(4) . . ?
O3 C7 C6 105.0(5) . . ?
C5 C6 C7 104.1(5) . . ?
O3 C4 C5 107.8(6) . . ?
C4 C5 C6 104.9(5) . . ?
C2 O2 U1 126.8(4) 4_656 . ?
C2 O2 U1 126.8(4) . . ?
C2 O2 C2 106.3(7) . 4_656 ?
C3 C2 O2 108.4(7) . . ?
C2 C3 C3 105.0(6) . 4_656 ?
U1 O1 U1 111.01(17) . 2_665 ?
C1 O1 U1 124.50(8) . . ?
C1 O1 U1 124.50(8) . 2_665 ?
C2AA C2AA O0AA 125(10) 3_567 . ?
C2AA C2AA O0AA 28(6) 3_567 3_567 ?
C2AA C2AA C1AA 108(6) 3_567 . ?
C2AA C2AA C1AA 75(6) 3_567 4_557 ?
C2AA C2AA C1AA 75(6) 3_567 2_565 ?
O0AA C2AA O0AA 134(8) . 3_567 ?
O0AA C2AA C1AA 86(4) 3_567 2_565 ?
O0AA C2AA C1AA 47(3) 3_567 4_557 ?
O0AA C2AA C1AA 82(6) . . ?
O0AA C2AA C1AA 50(6) . 2_565 ?
O0AA C2AA C1AA 83(5) 3_567 . ?
O0AA C2AA C1AA 116(7) . 4_557 ?
C1AA C2AA C1AA 91(3) . 2_565 ?
C1AA C2AA C1AA 99(4) 2_565 4_557 ?
C1AA C2AA C1AA 38(4) . 4_557 ?
C2AA O0AA C2AA 27(6) . 3_567 ?
C2AA O0AA O0AA 103(3) 3_567 2_565 ?
C2AA O0AA O0AA 107(7) . 2_565 ?
C2AA O0AA C1AA 98(8) . 2_565 ?
C2AA O0AA C1AA 67(6) . . ?
C2AA O0AA C1AA 77(5) 3_567 . ?
O0AA O0AA C1AA 46(4) 2_565 . ?
C1AA O0AA C2AA 71(5) 2_565 3_567 ?
C1AA O0AA O0AA 74(6) 2_565 2_565 ?
C1AA O0AA C1AA 100(5) 2_565 . ?
C2AA C1AA C2AA 30(3) 2_565 4_557 ?
C2AA C1AA C2AA 89(3) . 2_565 ?
C2AA C1AA C2AA 94(4) . 4_557 ?
C2AA C1AA O0AA 31(3) . . ?
C2AA C1AA O0AA 73(4) 2_565 . ?
C2AA C1AA O0AA 92(4) 4_557 . ?
O0AA C1AA C2AA 62(4) 2_565 4_557 ?
O0AA C1AA C2AA 88(5) 2_565 . ?
O0AA C1AA C2AA 32(4) 2_565 2_565 ?
O0AA C1AA O0AA 60(5) 2_565 . ?
C1AA C1AA C2AA 95(5) 4_557 2_565 ?
C1AA C1AA C2AA 75(6) 4_557 . ?
C1AA C1AA C2AA 68(5) 4_557 4_557 ?
C1AA C1AA O0AA 125(6) 4_557 2_565 ?
C1AA C1AA O0AA 102(5) 4_557 . ?

loop_
_geom_bond_atom_site_label_1
_geom_bond_atom_site_label_2
_geom_bond_distance
_geom_bond_site_symmetry_2
_geom_bond_publ_flag
U1 U1 3.8737(7) 2_665 ?
U1 I1 3.1955(5) . ?
U1 I1 3.1955(5) 4_656 ?
U1 O3 2.500(3) . ?
U1 O3 2.500(3) 4_656 ?
U1 O2 2.590(6) . ?
U1 O1 2.350(2) . ?
U1 O1 2.350(2) 3_566 ?
O3 C7 1.457(7) . ?
O3 C4 1.450(7) . ?
C7 C6 1.510(8) . ?
C6 C5 1.502(10) . ?
C4 C5 1.464(9) . ?
O2 C2 1.449(8) 4_656 ?
O2 C2 1.449(8) . ?
C2 C3 1.433(12) . ?
C3 C3 1.49(2) 4_656 ?
O1 C1 1.426(7) . ?
C2AA C2AA 0.91(10) 3_567 ?
C2AA O0AA 0.94(8) . ?
C2AA O0AA 1.65(9) 3_567 ?
C2AA C1AA 1.76(7) 2_565 ?
C2AA C1AA 1.77(7) 4_557 ?
C2AA C1AA 1.69(7) . ?
O0AA O0AA 1.65(14) 2_565 ?
O0AA C1AA 1.37(8) 2_565 ?
O0AA C1AA 1.83(7) . ?
C1AA C1AA 1.12(10) 4_557 ?
